data_7220207
loop_
_publ_author_name
'Wang, You You'
'Jin, Qing'
'Liu, Shi Xin'
'Guo, Chao'
'Liu, Yuan Yuan'
'Ding, Bin'
'Wu, Xiang Xia'
'Li, Yan'
'Zhu, Zhao Zhou'

_publ_section_title
;
 A series of two-dimensional microporous triazole-functionalized
 metal--organic frameworks with the new multi-dentate ligand
 1-(4-aminobenzyl)-1,2,4-triazole: single-crystal-to-single-crystal
 transformation, structural diversity and luminescent sensing
;
_journal_issue 44
_journal_name_full 'RSC Adv.'
_journal_page_first 35238
_journal_paper_doi 10.1039/C5RA04381F
_journal_volume 5
_journal_year 2015
_chemical_formula_sum 'C18 H26 Cd Cl2 N8 O11'
_chemical_formula_weight 713.77
_chemical_name_systematic
; 
 ? 
;
_space_group_IT_number 2
_symmetry_cell_setting triclinic
_symmetry_space_group_name_Hall '-P 1'
_symmetry_space_group_name_H-M 'P -1'
_atom_sites_solution_hydrogens geom
_atom_sites_solution_primary direct
_atom_sites_solution_secondary difmap
_audit_creation_method SHELXL-97
_audit_update_record
;
2014-10-30 deposited with the CCDC.
2015-04-09 downloaded from the CCDC.
;
_cell_angle_alpha 71.2860(10)
_cell_angle_beta 86.6540(10)
_cell_angle_gamma 69.0720(10)
_cell_formula_units_Z 2
_cell_length_a 9.6387(6)
_cell_length_b 10.9157(7)
_cell_length_c 14.6164(9)
_cell_measurement_reflns_used 5370
_cell_measurement_temperature 173(2)
_cell_measurement_theta_max 28.30
_cell_measurement_theta_min 2.27
_cell_volume 1357.70(15)
_computing_cell_refinement 'Bruker SMART'
_computing_data_collection 'Bruker SMART'
_computing_data_reduction 'Bruker SAINT'
_computing_molecular_graphics 'Bruker SHELXTL'
_computing_publication_material 'Bruker SHELXTL'
_computing_structure_refinement 'SHELXL-97 (Sheldrick, 1997)'
_computing_structure_solution 'SHELXS-97 (Sheldrick, 1990)'
_diffrn_ambient_temperature 173(2)
_diffrn_measured_fraction_theta_full 0.993
_diffrn_measured_fraction_theta_max 0.993
_diffrn_measurement_device_type 'CCD area detector'
_diffrn_measurement_method 'phi and omega scans'
_diffrn_radiation_monochromator graphite
_diffrn_radiation_source 'fine-focus sealed tube'
_diffrn_radiation_type MoK\a
_diffrn_radiation_wavelength 0.71073
_diffrn_reflns_av_R_equivalents 0.0177
_diffrn_reflns_av_sigmaI/netI 0.0300
_diffrn_reflns_limit_h_max 11
_diffrn_reflns_limit_h_min -11
_diffrn_reflns_limit_k_max 12
_diffrn_reflns_limit_k_min -12
_diffrn_reflns_limit_l_max 11
_diffrn_reflns_limit_l_min -17
_diffrn_reflns_number 7859
_diffrn_reflns_theta_full 25.01
_diffrn_reflns_theta_max 25.01
_diffrn_reflns_theta_min 1.47
_exptl_absorpt_coefficient_mu 1.071
_exptl_absorpt_correction_T_max 0.8473
_exptl_absorpt_correction_T_min 0.8305
_exptl_absorpt_correction_type multi-scan
_exptl_absorpt_process_details SADABS
_exptl_crystal_colour YELLOW
_exptl_crystal_density_diffrn 1.746
_exptl_crystal_density_meas ?
_exptl_crystal_density_method 'not measured'
_exptl_crystal_description BLOCK
_exptl_crystal_F_000 720
_exptl_crystal_size_max 0.18
_exptl_crystal_size_mid 0.17
_exptl_crystal_size_min 0.16
_refine_diff_density_max 1.187
_refine_diff_density_min -1.115
_refine_diff_density_rms 0.082
_refine_ls_extinction_method none
_refine_ls_goodness_of_fit_ref 1.000
_refine_ls_hydrogen_treatment constr
_refine_ls_matrix_type full
_refine_ls_number_parameters 377
_refine_ls_number_reflns 4745
_refine_ls_number_restraints 86
_refine_ls_restrained_S_all 1.039
_refine_ls_R_factor_all 0.0335
_refine_ls_R_factor_gt 0.0310
_refine_ls_shift/su_max 0.001
_refine_ls_shift/su_mean 0.000
_refine_ls_structure_factor_coef Fsqd
_refine_ls_weighting_details 'calc w=1/[\s^2^(Fo^2^)+(0.0328P)^2^+2.8974P] where P=(Fo^2^+2Fc^2^)/3'
_refine_ls_weighting_scheme calc
_refine_ls_wR_factor_gt 0.0728
_refine_ls_wR_factor_ref 0.0747
_reflns_number_gt 4430
_reflns_number_total 4745
_reflns_threshold_expression >2sigma(I)
_cod_data_source_file c5ra04381f2.cif
_cod_data_source_block n140701a
_cod_depositor_comments
;
The following automatic conversions were performed:

'_symmetry_cell_setting' value 'Triclinic' changed to 'triclinic'
according to
/usr/data/users/saulius/crontab/automatic-downloads/rss-feeds/RSC/lib/dictionaries/cif_core.dic
dictionary named 'cif_core.dic' version 2.4.2 from 2011-04-26.

'_exptl_absorpt_correction_type' value 'MULTI-SCAN' changed to
'multi-scan' according to
/usr/data/users/saulius/crontab/automatic-downloads/rss-feeds/RSC/lib/dictionaries/cif_core.dic
dictionary named 'cif_core.dic' version 2.4.2 from 2011-04-26.

'_exptl_crystal_density_meas' value 'NONE' was changed to '?' - the
value is perceived as not measured.

Automatic conversion script
Id: cif_fix_values 3271 2015-04-21 07:52:19Z andrius 
;
_cod_original_sg_symbol_H-M P-1
_cod_database_code 7220207

loop_
_symmetry_equiv_pos_as_xyz
'x, y, z'
'-x, -y, -z'

loop_
_atom_site_label
_atom_site_type_symbol
_atom_site_fract_x
_atom_site_fract_y
_atom_site_fract_z
_atom_site_U_iso_or_equiv
_atom_site_adp_type
_atom_site_occupancy
_atom_site_symmetry_multiplicity
_atom_site_calc_flag
_atom_site_refinement_flags
_atom_site_disorder_assembly
_atom_site_disorder_group
Cd1 Cd 0.69567(2) 0.47490(2) 0.250905(16) 0.01543(8) Uani 1 1 d . . .
Cl1 Cl 0.10200(9) 0.61010(9) 0.08167(6) 0.02698(19) Uani 1 1 d . . .
O1 O 0.1992(3) 0.6852(3) 0.07689(18) 0.0348(6) Uani 1 1 d . . .
O2 O 0.1042(4) 0.5238(3) 0.1805(2) 0.0499(8) Uani 1 1 d . . .
O3 O 0.1538(3) 0.5232(3) 0.02130(18) 0.0311(6) Uani 1 1 d . . .
O4 O -0.0451(3) 0.7055(3) 0.0474(3) 0.0558(9) Uani 1 1 d . . .
Cl2 Cl 0.2352(2) 0.28509(19) 0.47289(13) 0.0239(2) Uani 0.539(2) 1 d PDU A 1
O7 O 0.3257(3) 0.1664(3) 0.4445(2) 0.0332(7) Uani 0.539(2) 1 d PDU A 1
O8 O 0.0824(2) 0.3293(3) 0.4368(2) 0.0335(7) Uani 0.539(2) 1 d PDU A 1
O9 O 0.2909(4) 0.3968(3) 0.4330(2) 0.0337(7) Uani 0.539(2) 1 d PDU A 1
O10 O 0.2418(4) 0.2463(3) 0.57761(13) 0.0295(6) Uani 0.539(2) 1 d PDU A 1
Cl2' Cl 0.2276(2) 0.3076(2) 0.45517(15) 0.0239(2) Uani 0.461(2) 1 d PDU A 2
O7' O 0.1653(4) 0.3518(4) 0.35683(17) 0.0332(7) Uani 0.461(2) 1 d PDU A 2
O8' O 0.3872(2) 0.2379(4) 0.4580(3) 0.0335(7) Uani 0.461(2) 1 d PDU A 2
O9' O 0.1954(5) 0.4276(3) 0.4864(3) 0.0337(7) Uani 0.461(2) 1 d PDU A 2
O10' O 0.1620(4) 0.2135(3) 0.5185(2) 0.0295(6) Uani 0.461(2) 1 d PDU A 2
O5 O 0.7357(3) 0.2943(2) 0.39483(16) 0.0247(5) Uani 1 1 d . . .
H5A H 0.7270 0.2175 0.4005 0.037 Uiso 1 1 d R . .
H5B H 0.7154 0.3013 0.4508 0.037 Uiso 1 1 d R . .
O6 O 0.8464(3) 0.5454(2) 0.32932(18) 0.0293(6) Uani 1 1 d . . .
H6A H 0.9314 0.4908 0.3566 0.044 Uiso 1 1 d R . .
H6B H 0.8201 0.5801 0.3748 0.044 Uiso 1 1 d R . .
N1 N 0.4264(3) 0.2711(2) 0.16272(19) 0.0166(5) Uani 1 1 d . . .
N2 N 0.4909(3) 0.3060(3) 0.07772(19) 0.0188(6) Uani 1 1 d . . .
N3 N 0.5628(3) 0.3806(3) 0.18644(19) 0.0176(5) Uani 1 1 d . . .
N4 N 0.6654(3) -0.3293(2) 0.11139(19) 0.0174(5) Uani 1 1 d . . .
H4A H 0.7579 -0.3289 0.0922 0.021 Uiso 1 1 calc R . .
H4B H 0.6180 -0.3375 0.0620 0.021 Uiso 1 1 calc R . .
N5 N 0.2574(3) 0.6863(2) 0.34390(19) 0.0184(6) Uani 1 1 d . . .
N6 N 0.3385(3) 0.6821(3) 0.41884(19) 0.0229(6) Uani 1 1 d . . .
N7 N 0.4886(3) 0.5953(3) 0.31459(18) 0.0185(6) Uani 1 1 d . . .
N8 N -0.0786(3) 1.3402(3) 0.1982(2) 0.0199(6) Uani 1 1 d . . .
H8A H -0.0859 1.3689 0.1316 0.024 Uiso 1 1 calc R . .
H8B H -0.0019 1.3607 0.2164 0.024 Uiso 1 1 calc R . .
C1 C 0.5720(3) 0.3713(3) 0.0954(2) 0.0167(6) Uani 1 1 d . . .
H1 H 0.6317 0.4086 0.0489 0.020 Uiso 1 1 calc R . .
C2 C 0.4705(3) 0.3151(3) 0.2265(2) 0.0190(7) Uani 1 1 d . . .
H2 H 0.4408 0.3018 0.2910 0.023 Uiso 1 1 calc R . .
C3 C 0.3338(4) 0.1861(3) 0.1759(3) 0.0220(7) Uani 1 1 d . . .
H3A H 0.2453 0.2369 0.1297 0.026 Uiso 1 1 calc R . .
H3B H 0.2990 0.1685 0.2423 0.026 Uiso 1 1 calc R . .
C4 C 0.4203(3) 0.0498(3) 0.1597(2) 0.0195(7) Uani 1 1 d . . .
C5 C 0.5689(4) -0.0220(3) 0.1940(3) 0.0234(7) Uani 1 1 d . . .
H5 H 0.6156 0.0138 0.2293 0.028 Uiso 1 1 calc R . .
C6 C 0.6486(4) -0.1452(3) 0.1767(2) 0.0216(7) Uani 1 1 d . . .
H6 H 0.7501 -0.1931 0.1995 0.026 Uiso 1 1 calc R . .
C7 C 0.5812(3) -0.1989(3) 0.1264(2) 0.0172(6) Uani 1 1 d . . .
C8 C 0.4332(3) -0.1298(3) 0.0933(2) 0.0188(6) Uani 1 1 d . . .
H8 H 0.3860 -0.1672 0.0597 0.023 Uiso 1 1 calc R . .
C9 C 0.3542(3) -0.0053(3) 0.1097(2) 0.0199(7) Uani 1 1 d . . .
H9 H 0.2530 0.0428 0.0862 0.024 Uiso 1 1 calc R . .
C10 C 0.4764(4) 0.6271(3) 0.3977(2) 0.0214(7) Uani 1 1 d . . .
H10 H 0.5601 0.6111 0.4371 0.026 Uiso 1 1 calc R . .
C11 C 0.3480(3) 0.6348(3) 0.2830(2) 0.0191(7) Uani 1 1 d . . .
H11 H 0.3170 0.6272 0.2251 0.023 Uiso 1 1 calc R . .
C12 C 0.0946(3) 0.7479(3) 0.3367(3) 0.0231(7) Uani 1 1 d . . .
H12A H 0.0564 0.7162 0.4010 0.028 Uiso 1 1 calc R . .
H12B H 0.0540 0.7164 0.2915 0.028 Uiso 1 1 calc R . .
C13 C 0.0421(3) 0.9044(3) 0.3013(2) 0.0204(7) Uani 1 1 d . . .
C14 C 0.0659(4) 0.9748(3) 0.3594(3) 0.0241(7) Uani 1 1 d . . .
H14 H 0.1095 0.9245 0.4234 0.029 Uiso 1 1 calc R . .
C15 C 0.0270(4) 1.1167(3) 0.3254(3) 0.0242(7) Uani 1 1 d . . .
H15 H 0.0446 1.1633 0.3658 0.029 Uiso 1 1 calc R . .
C16 C -0.0377(3) 1.1918(3) 0.2326(2) 0.0186(6) Uani 1 1 d . . .
C17 C -0.0662(3) 1.1233(3) 0.1747(2) 0.0214(7) Uani 1 1 d . . .
H17 H -0.1135 1.1741 0.1118 0.026 Uiso 1 1 calc R . .
C18 C -0.0250(3) 0.9795(3) 0.2095(3) 0.0219(7) Uani 1 1 d . . .
H18 H -0.0433 0.9327 0.1695 0.026 Uiso 1 1 calc R . .
O11 O 0.6772(4) 0.0681(3) 0.3969(3) 0.0732(12) Uani 1 1 d . . .
H11A H 0.7019 -0.0132 0.4373 0.110 Uiso 1 1 d R . .
H11B H 0.5841 0.1079 0.3991 0.110 Uiso 1 1 d R . .

loop_
_atom_site_aniso_label
_atom_site_aniso_U_11
_atom_site_aniso_U_22
_atom_site_aniso_U_33
_atom_site_aniso_U_23
_atom_site_aniso_U_13
_atom_site_aniso_U_12
Cd1 0.01376(13) 0.01164(12) 0.02006(13) -0.00658(9) 0.00241(8) -0.00248(9)
Cl1 0.0217(4) 0.0317(4) 0.0400(5) -0.0213(4) 0.0134(3) -0.0170(3)
O1 0.0410(16) 0.0498(16) 0.0315(14) -0.0155(12) 0.0075(11) -0.0354(13)
O2 0.073(2) 0.0593(19) 0.0433(17) -0.0259(15) 0.0340(16) -0.0505(18)
O3 0.0316(14) 0.0297(13) 0.0357(14) -0.0176(11) 0.0038(11) -0.0094(11)
O4 0.0203(15) 0.0409(17) 0.111(3) -0.0352(18) 0.0170(16) -0.0091(13)
Cl2 0.0225(4) 0.0251(6) 0.0238(6) -0.0040(5) -0.0007(4) -0.0111(4)
O7 0.0301(12) 0.0329(12) 0.0297(12) -0.0077(11) -0.0008(11) -0.0051(11)
O8 0.0256(12) 0.0369(12) 0.0315(12) -0.0054(11) -0.0048(11) -0.0075(11)
O9 0.0363(12) 0.0324(12) 0.0308(12) -0.0025(11) -0.0029(10) -0.0165(11)
O10 0.0280(12) 0.0271(12) 0.0274(12) -0.0029(10) 0.0035(10) -0.0085(10)
Cl2' 0.0225(4) 0.0251(6) 0.0238(6) -0.0040(5) -0.0007(4) -0.0111(4)
O7' 0.0301(12) 0.0329(12) 0.0297(12) -0.0077(11) -0.0008(11) -0.0051(11)
O8' 0.0256(12) 0.0369(12) 0.0315(12) -0.0054(11) -0.0048(11) -0.0075(11)
O9' 0.0363(12) 0.0324(12) 0.0308(12) -0.0025(11) -0.0029(10) -0.0165(11)
O10' 0.0280(12) 0.0271(12) 0.0274(12) -0.0029(10) 0.0035(10) -0.0085(10)
O5 0.0323(13) 0.0163(11) 0.0204(11) -0.0046(9) 0.0030(10) -0.0043(10)
O6 0.0313(14) 0.0259(12) 0.0334(14) -0.0156(11) -0.0061(11) -0.0066(11)
N1 0.0145(13) 0.0129(12) 0.0229(14) -0.0061(11) 0.0053(10) -0.0056(10)
N2 0.0176(14) 0.0157(13) 0.0232(14) -0.0072(11) 0.0042(11) -0.0056(11)
N3 0.0159(13) 0.0144(12) 0.0223(14) -0.0062(11) 0.0025(10) -0.0050(10)
N4 0.0152(13) 0.0141(12) 0.0236(14) -0.0075(11) 0.0036(10) -0.0053(10)
N5 0.0163(14) 0.0122(12) 0.0233(14) -0.0052(11) 0.0024(11) -0.0020(10)
N6 0.0204(15) 0.0225(14) 0.0211(14) -0.0076(12) 0.0016(11) -0.0018(12)
N7 0.0179(14) 0.0133(12) 0.0197(13) -0.0035(11) 0.0033(10) -0.0024(10)
N8 0.0156(13) 0.0160(13) 0.0292(15) -0.0103(11) 0.0056(11) -0.0050(11)
C1 0.0144(15) 0.0128(14) 0.0205(16) -0.0045(12) 0.0042(12) -0.0035(12)
C2 0.0179(16) 0.0154(15) 0.0208(16) -0.0052(13) 0.0042(12) -0.0037(12)
C3 0.0162(16) 0.0155(15) 0.0363(19) -0.0093(14) 0.0070(13) -0.0080(13)
C4 0.0187(16) 0.0143(15) 0.0262(17) -0.0055(13) 0.0069(13) -0.0084(13)
C5 0.0202(17) 0.0169(16) 0.0356(19) -0.0100(14) -0.0027(14) -0.0075(13)
C6 0.0137(16) 0.0162(15) 0.0334(18) -0.0070(14) -0.0026(13) -0.0040(12)
C7 0.0187(16) 0.0108(14) 0.0212(16) -0.0034(12) 0.0059(12) -0.0063(12)
C8 0.0178(16) 0.0161(15) 0.0238(16) -0.0058(13) 0.0003(12) -0.0081(12)
C9 0.0141(15) 0.0177(15) 0.0272(17) -0.0055(13) 0.0030(13) -0.0068(12)
C10 0.0199(17) 0.0185(15) 0.0218(16) -0.0060(13) -0.0009(13) -0.0024(13)
C11 0.0204(17) 0.0128(14) 0.0201(16) -0.0043(12) 0.0030(12) -0.0023(12)
C12 0.0143(16) 0.0181(16) 0.0352(19) -0.0082(14) 0.0043(13) -0.0045(13)
C13 0.0107(15) 0.0160(15) 0.0321(18) -0.0081(14) 0.0038(13) -0.0019(12)
C14 0.0175(16) 0.0206(16) 0.0289(18) -0.0103(14) -0.0022(13) 0.0020(13)
C15 0.0172(16) 0.0235(17) 0.0345(19) -0.0179(15) 0.0009(14) -0.0026(13)
C16 0.0093(14) 0.0175(15) 0.0295(17) -0.0113(13) 0.0034(12) -0.0025(12)
C17 0.0146(16) 0.0211(16) 0.0269(17) -0.0098(14) -0.0011(13) -0.0022(13)
C18 0.0142(16) 0.0197(16) 0.0354(19) -0.0149(14) 0.0016(13) -0.0049(13)
O11 0.088(3) 0.0249(15) 0.099(3) -0.0060(17) -0.041(2) -0.0172(17)

loop_
_atom_type_symbol
_atom_type_description
_atom_type_scat_dispersion_real
_atom_type_scat_dispersion_imag
_atom_type_scat_source
C C 0.0033 0.0016 'International Tables Vol C Tables 4.2.6.8 and 6.1.1.4'
H H 0.0000 0.0000 'International Tables Vol C Tables 4.2.6.8 and 6.1.1.4'
N N 0.0061 0.0033 'International Tables Vol C Tables 4.2.6.8 and 6.1.1.4'
O O 0.0106 0.0060 'International Tables Vol C Tables 4.2.6.8 and 6.1.1.4'
Cl Cl 0.1484 0.1585 'International Tables Vol C Tables 4.2.6.8 and 6.1.1.4'
Cd Cd -0.8075 1.2024 'International Tables Vol C Tables 4.2.6.8 and 6.1.1.4'

loop_
_geom_angle_atom_site_label_1
_geom_angle_atom_site_label_2
_geom_angle_atom_site_label_3
_geom_angle
_geom_angle_site_symmetry_1
_geom_angle_site_symmetry_3
N7 Cd1 N3 92.24(9) . .
N7 Cd1 O5 87.22(8) . .
N3 Cd1 O5 89.63(9) . .
N7 Cd1 O6 90.30(9) . .
N3 Cd1 O6 173.34(8) . .
O5 Cd1 O6 84.35(8) . .
N7 Cd1 N4 91.75(9) . 1_565
N3 Cd1 N4 96.08(9) . 1_565
O5 Cd1 N4 174.24(9) . 1_565
O6 Cd1 N4 89.99(9) . 1_565
N7 Cd1 N8 175.13(9) . 1_645
N3 Cd1 N8 90.38(9) . 1_645
O5 Cd1 N8 88.69(9) . 1_645
O6 Cd1 N8 86.66(9) . 1_645
N4 Cd1 N8 92.06(9) 1_565 1_645
O4 Cl1 O1 109.46(17) . .
O4 Cl1 O3 109.09(18) . .
O1 Cl1 O3 109.19(16) . .
O4 Cl1 O2 110.9(2) . .
O1 Cl1 O2 109.22(17) . .
O3 Cl1 O2 109.00(16) . .
O9 Cl2 O8 109.71(7) . .
O9 Cl2 O10 109.61(7) . .
O8 Cl2 O10 109.42(7) . .
O9 Cl2 O7 109.49(7) . .
O8 Cl2 O7 109.33(7) . .
O10 Cl2 O7 109.27(7) . .
O10' Cl2' O8' 109.62(8) . .
O10' Cl2' O9' 109.60(8) . .
O8' Cl2' O9' 109.59(8) . .
O10' Cl2' O7' 109.35(8) . .
O8' Cl2' O7' 109.34(8) . .
O9' Cl2' O7' 109.31(8) . .
Cd1 O5 H5A 124.4 . .
Cd1 O5 H5B 126.6 . .
H5A O5 H5B 101.6 . .
Cd1 O6 H6A 122.3 . .
Cd1 O6 H6B 125.1 . .
H6A O6 H6B 94.4 . .
C2 N1 N2 110.1(2) . .
C2 N1 C3 129.2(3) . .
N2 N1 C3 120.4(3) . .
C1 N2 N1 103.0(2) . .
C2 N3 C1 103.3(3) . .
C2 N3 Cd1 130.9(2) . .
C1 N3 Cd1 125.6(2) . .
C7 N4 Cd1 113.63(18) . 1_545
C7 N4 H4A 108.8 . .
Cd1 N4 H4A 108.8 1_545 .
C7 N4 H4B 108.8 . .
Cd1 N4 H4B 108.8 1_545 .
H4A N4 H4B 107.7 . .
C11 N5 N6 109.7(3) . .
C11 N5 C12 129.3(3) . .
N6 N5 C12 121.0(3) . .
C10 N6 N5 103.0(3) . .
C11 N7 C10 103.3(3) . .
C11 N7 Cd1 126.4(2) . .
C10 N7 Cd1 129.7(2) . .
C16 N8 Cd1 117.52(19) . 1_465
C16 N8 H8A 107.9 . .
Cd1 N8 H8A 107.9 1_465 .
C16 N8 H8B 107.9 . .
Cd1 N8 H8B 107.9 1_465 .
H8A N8 H8B 107.2 . .
N2 C1 N3 113.9(3) . .
N2 C1 H1 123.1 . .
N3 C1 H1 123.1 . .
N1 C2 N3 109.7(3) . .
N1 C2 H2 125.2 . .
N3 C2 H2 125.2 . .
N1 C3 C4 110.9(2) . .
N1 C3 H3A 109.5 . .
C4 C3 H3A 109.5 . .
N1 C3 H3B 109.5 . .
C4 C3 H3B 109.5 . .
H3A C3 H3B 108.0 . .
C9 C4 C5 118.8(3) . .
C9 C4 C3 120.6(3) . .
C5 C4 C3 120.5(3) . .
C6 C5 C4 120.2(3) . .
C6 C5 H5 119.9 . .
C4 C5 H5 119.9 . .
C7 C6 C5 120.4(3) . .
C7 C6 H6 119.8 . .
C5 C6 H6 119.8 . .
C6 C7 C8 120.0(3) . .
C6 C7 N4 119.4(3) . .
C8 C7 N4 120.5(3) . .
C7 C8 C9 119.4(3) . .
C7 C8 H8 120.3 . .
C9 C8 H8 120.3 . .
C4 C9 C8 121.2(3) . .
C4 C9 H9 119.4 . .
C8 C9 H9 119.4 . .
N6 C10 N7 114.0(3) . .
N6 C10 H10 123.0 . .
N7 C10 H10 123.0 . .
N5 C11 N7 110.0(3) . .
N5 C11 H11 125.0 . .
N7 C11 H11 125.0 . .
N5 C12 C13 111.1(3) . .
N5 C12 H12A 109.4 . .
C13 C12 H12A 109.4 . .
N5 C12 H12B 109.4 . .
C13 C12 H12B 109.4 . .
H12A C12 H12B 108.0 . .
C18 C13 C14 118.8(3) . .
C18 C13 C12 120.8(3) . .
C14 C13 C12 120.4(3) . .
C15 C14 C13 120.7(3) . .
C15 C14 H14 119.6 . .
C13 C14 H14 119.6 . .
C14 C15 C16 120.4(3) . .
C14 C15 H15 119.8 . .
C16 C15 H15 119.8 . .
C15 C16 C17 119.5(3) . .
C15 C16 N8 119.8(3) . .
C17 C16 N8 120.7(3) . .
C16 C17 C18 119.7(3) . .
C16 C17 H17 120.2 . .
C18 C17 H17 120.2 . .
C13 C18 C17 120.9(3) . .
C13 C18 H18 119.6 . .
C17 C18 H18 119.6 . .
H11A O11 H11B 107.3 . .

loop_
_geom_bond_atom_site_label_1
_geom_bond_atom_site_label_2
_geom_bond_distance
_geom_bond_site_symmetry_2
Cd1 N7 2.296(3) .
Cd1 N3 2.301(3) .
Cd1 O5 2.313(2) .
Cd1 O6 2.361(2) .
Cd1 N4 2.374(2) 1_565
Cd1 N8 2.395(3) 1_645
Cl1 O4 1.428(3) .
Cl1 O1 1.434(2) .
Cl1 O3 1.440(3) .
Cl1 O2 1.446(3) .
Cl2 O9 1.4464(11) .
Cl2 O8 1.4488(11) .
Cl2 O10 1.4499(10) .
Cl2 O7 1.4513(11) .
Cl2' O10' 1.4483(11) .
Cl2' O8' 1.4483(11) .
Cl2' O9' 1.4487(11) .
Cl2' O7' 1.4521(11) .
O5 H5A 0.8501 .
O5 H5B 0.8500 .
O6 H6A 0.8500 .
O6 H6B 0.8500 .
N1 C2 1.327(4) .
N1 N2 1.360(4) .
N1 C3 1.467(4) .
N2 C1 1.313(4) .
N3 C2 1.330(4) .
N3 C1 1.362(4) .
N4 C7 1.445(4) .
N4 Cd1 2.374(2) 1_545
N4 H4A 0.9200 .
N4 H4B 0.9200 .
N5 C11 1.324(4) .
N5 N6 1.362(4) .
N5 C12 1.465(4) .
N6 C10 1.313(4) .
N7 C11 1.329(4) .
N7 C10 1.354(4) .
N8 C16 1.441(4) .
N8 Cd1 2.395(2) 1_465
N8 H8A 0.9200 .
N8 H8B 0.9200 .
C1 H1 0.9500 .
C2 H2 0.9500 .
C3 C4 1.511(4) .
C3 H3A 0.9900 .
C3 H3B 0.9900 .
C4 C9 1.382(5) .
C4 C5 1.396(5) .
C5 C6 1.386(5) .
C5 H5 0.9500 .
C6 C7 1.382(5) .
C6 H6 0.9500 .
C7 C8 1.384(4) .
C8 C9 1.391(4) .
C8 H8 0.9500 .
C9 H9 0.9500 .
C10 H10 0.9500 .
C11 H11 0.9500 .
C12 C13 1.512(4) .
C12 H12A 0.9900 .
C12 H12B 0.9900 .
C13 C18 1.381(5) .
C13 C14 1.390(5) .
C14 C15 1.378(5) .
C14 H14 0.9500 .
C15 C16 1.386(5) .
C15 H15 0.9500 .
C16 C17 1.389(5) .
C17 C18 1.395(4) .
C17 H17 0.9500 .
C18 H18 0.9500 .
O11 H11A 0.8500 .
O11 H11B 0.8500 .

loop_
_geom_torsion_atom_site_label_1
_geom_torsion_atom_site_label_2
_geom_torsion_atom_site_label_3
_geom_torsion_atom_site_label_4
_geom_torsion
_geom_torsion_site_symmetry_1
C2 N1 N2 C1 -0.3(3) .
C3 N1 N2 C1 -175.4(3) .
N7 Cd1 N3 C2 -50.5(3) .
O5 Cd1 N3 C2 36.7(3) .
O6 Cd1 N3 C2 61.9(8) .
N4 Cd1 N3 C2 -142.5(3) 1_565
N8 Cd1 N3 C2 125.4(3) 1_645
N7 Cd1 N3 C1 135.0(2) .
O5 Cd1 N3 C1 -137.8(2) .
O6 Cd1 N3 C1 -112.7(7) .
N4 Cd1 N3 C1 42.9(2) 1_565
N8 Cd1 N3 C1 -49.2(2) 1_645
C11 N5 N6 C10 0.1(3) .
C12 N5 N6 C10 -177.0(3) .
N3 Cd1 N7 C11 -24.7(2) .
O5 Cd1 N7 C11 -114.2(2) .
O6 Cd1 N7 C11 161.4(2) .
N4 Cd1 N7 C11 71.4(2) 1_565
N8 Cd1 N7 C11 -147.1(9) 1_645
N3 Cd1 N7 C10 145.7(3) .
O5 Cd1 N7 C10 56.2(3) .
O6 Cd1 N7 C10 -28.1(3) .
N4 Cd1 N7 C10 -118.1(3) 1_565
N8 Cd1 N7 C10 23.3(12) 1_645
N1 N2 C1 N3 -0.2(3) .
C2 N3 C1 N2 0.5(3) .
Cd1 N3 C1 N2 176.34(19) .
N2 N1 C2 N3 0.6(3) .
C3 N1 C2 N3 175.2(3) .
C1 N3 C2 N1 -0.7(3) .
Cd1 N3 C2 N1 -176.16(19) .
C2 N1 C3 C4 -116.8(3) .
N2 N1 C3 C4 57.3(4) .
N1 C3 C4 C9 -139.1(3) .
N1 C3 C4 C5 40.2(4) .
C9 C4 C5 C6 0.9(5) .
C3 C4 C5 C6 -178.3(3) .
C4 C5 C6 C7 -0.8(5) .
C5 C6 C7 C8 -0.2(5) .
C5 C6 C7 N4 -178.4(3) .
Cd1 N4 C7 C6 76.4(3) 1_545
Cd1 N4 C7 C8 -101.8(3) 1_545
C6 C7 C8 C9 1.1(5) .
N4 C7 C8 C9 179.2(3) .
C5 C4 C9 C8 -0.1(5) .
C3 C4 C9 C8 179.2(3) .
C7 C8 C9 C4 -0.9(5) .
N5 N6 C10 N7 -0.3(4) .
C11 N7 C10 N6 0.4(4) .
Cd1 N7 C10 N6 -171.7(2) .
N6 N5 C11 N7 0.2(3) .
C12 N5 C11 N7 176.9(3) .
C10 N7 C11 N5 -0.4(3) .
Cd1 N7 C11 N5 172.12(19) .
C11 N5 C12 C13 -99.7(4) .
N6 N5 C12 C13 76.7(4) .
N5 C12 C13 C18 109.0(3) .
N5 C12 C13 C14 -68.5(4) .
C18 C13 C14 C15 -1.7(5) .
C12 C13 C14 C15 175.9(3) .
C13 C14 C15 C16 0.5(5) .
C14 C15 C16 C17 1.4(5) .
C14 C15 C16 N8 179.7(3) .
Cd1 N8 C16 C15 -78.7(3) 1_465
Cd1 N8 C16 C17 99.6(3) 1_465
C15 C16 C17 C18 -2.1(5) .
N8 C16 C17 C18 179.7(3) .
C14 C13 C18 C17 1.0(5) .
C12 C13 C18 C17 -176.5(3) .
C16 C17 C18 C13 0.8(5) .
